data_1506099
loop_
_publ_author_name
'Lomberget, Thierry'
'Baragona, Fabien'
'Fenet, Bernard'
'Barret, Roland'

_publ_section_title
;
 [3+2] versus [4+2] cycloadditions of quinone monoimide with azadienes: a
 Lewis acid-free access to 5-amino-2,3-dihydrobenzofuranes.
;
_journal_issue 18
_journal_name_full 'Organic letters'
_journal_page_first 3919
_journal_page_last 3922
_journal_paper_doi 10.1021/ol061184a
_journal_volume 8
_journal_year 2006
_chemical_formula_moiety 'C30 H30 N4 O6 S2, C3 H6 O'
_chemical_formula_sum 'C33 H36 N4 O7 S2'
_chemical_formula_weight 664.80
_chemical_melting_point 471
_space_group_IT_number 14
_symmetry_cell_setting monoclinic
_symmetry_Int_Tables_number 14
_symmetry_space_group_name_Hall '-P 2ybc'
_symmetry_space_group_name_H-M 'P 1 21/c 1'
_atom_sites_solution_hydrogens geom
_atom_sites_solution_primary direct
_audit_creation_date 06-03-09
_audit_creation_method CRYSTALS_ver_12.83
_cell_angle_alpha 90
_cell_angle_beta 99.014(5)
_cell_angle_gamma 90
_cell_formula_units_Z 4
_cell_length_a 17.027(5)
_cell_length_b 8.768(5)
_cell_length_c 22.235(5)
_cell_measurement_reflns_used 0
_cell_measurement_temperature 293
_cell_measurement_theta_max 0
_cell_measurement_theta_min 0
_cell_volume 3279(2)
_computing_cell_refinement 'DENZO/SCALEPACK (Otwinowski & Minor, 1997)'
_computing_data_collection 'COLLECT (Nonius, 1997-2001).'
_computing_data_reduction 'DENZO/SCALEPACK (Otwinowski & Minor, 1997)'
_computing_molecular_graphics 'CAMERON (Watkin et al., 1996)'
_computing_publication_material 'CRYSTALS (Betteridge et al., 2003)'
_computing_structure_refinement 'CRYSTALS (Betteridge et al., 2003)'
_computing_structure_solution 'SHELXS 86 (Sheldrick, 1986)'
_diffrn_ambient_temperature 293
_diffrn_measured_fraction_theta_full 0.989
_diffrn_measured_fraction_theta_max 0.985
_diffrn_measurement_device_type 'Nonius KappaCCD'
_diffrn_measurement_method '\f & \w scans'
_diffrn_radiation_monochromator graphite
_diffrn_radiation_probe x-ray
_diffrn_radiation_type 'Mo K\a'
_diffrn_radiation_wavelength 0.71069
_diffrn_reflns_av_R_equivalents 0.101
_diffrn_reflns_limit_h_max 20
_diffrn_reflns_limit_h_min -22
_diffrn_reflns_limit_k_max 11
_diffrn_reflns_limit_k_min -10
_diffrn_reflns_limit_l_max 29
_diffrn_reflns_limit_l_min -21
_diffrn_reflns_number 20895
_diffrn_reflns_theta_full 25.688
_diffrn_reflns_theta_max 27.922
_diffrn_reflns_theta_min 1.211
_diffrn_source 'sealed X-ray tube'
_diffrn_standards_number 0
_exptl_absorpt_coefficient_mu 0.216
_exptl_absorpt_correction_T_max 0.95
_exptl_absorpt_correction_T_min 0.91
_exptl_absorpt_correction_type analytical
_exptl_absorpt_process_details
; 
 Analytical Absorption (De Meulenaer & Tompa, 1965) 
;
_exptl_crystal_colour colorless
_exptl_crystal_density_diffrn 1.347
_exptl_crystal_description block
_exptl_crystal_F_000 1400
_exptl_crystal_size_max 0.52
_exptl_crystal_size_mid 0.26
_exptl_crystal_size_min 0.24
_refine_diff_density_max 0.31
_refine_diff_density_min -0.32
_refine_ls_extinction_method None
_refine_ls_goodness_of_fit_ref 1.0800
_refine_ls_hydrogen_treatment constr
_refine_ls_matrix_type full
_refine_ls_number_parameters 415
_refine_ls_number_reflns 4256
_refine_ls_number_restraints 0
_refine_ls_R_factor_all 0.0913
_refine_ls_R_factor_gt 0.0504
_refine_ls_shift/su_max 0.000420
_refine_ls_structure_factor_coef F
_refine_ls_weighting_details
;
 Method, part 1, Chebychev polynomial, (Watkin, 1994, Prince, 1982) 
 [weight] = 1.0/[A~0~*T~0~(x)+A~1~*T~1~(x) ... +A~n-1~]*T~n-1~(x)] 
 where A~i~ are the Chebychev coefficients listed below and x= Fcalc/Fmax 
 Method = Robust Weighting (Prince, 1982) 
 W = [weight] * [1-(deltaF/6*sigmaF)^2^]^2^ 
 A~i~ are: 
 0.792 0.328 0.468 
;
_refine_ls_weighting_scheme calc
_refine_ls_wR_factor_all 0.0886
_refine_ls_wR_factor_gt 0.0596
_refine_ls_wR_factor_ref 0.0596
_reflns_limit_h_max 22
_reflns_limit_h_min -22
_reflns_limit_k_max 11
_reflns_limit_k_min 0
_reflns_limit_l_max 29
_reflns_limit_l_min 0
_reflns_number_gt 4256
_reflns_number_total 7751
_reflns_threshold_expression I>3.0\s(I)
_cod_data_source_file ol061184asi20060515_072059.cif
_cod_data_source_block LT129
_cod_original_sg_symbol_H-M 'P 21/c'
_cod_database_code 1506099

loop_
_symmetry_equiv_pos_as_xyz
x,y,z
-x,-y,-z
-x,y+1/2,-z+1/2
x,-y+1/2,z+1/2

loop_
_atom_site_label
_atom_site_type_symbol
_atom_site_fract_x
_atom_site_fract_y
_atom_site_fract_z
_atom_site_U_iso_or_equiv
_atom_site_occupancy
_atom_site_adp_type
_atom_site_refinement_flags_posn
S1 S 0.80280(4) 0.11587(8) 0.03378(3) 0.0456 1.0000 Uani .
S2 S 0.71781(4) -0.09031(8) 0.40768(3) 0.0493 1.0000 Uani .
O3 O 0.61322(11) 0.37302(19) 0.17515(8) 0.0452 1.0000 Uani .
O4 O 0.84755(12) -0.0226(2) 0.03837(10) 0.0597 1.0000 Uani .
N5 N 0.58855(12) 0.1846(2) 0.09692(9) 0.0379 1.0000 Uani .
N6 N 0.70912(12) 0.0750(3) 0.02938(9) 0.0418 1.0000 Uani .
O8 O 0.75380(15) -0.1076(3) 0.46984(10) 0.0669 1.0000 Uani .
O9 O 0.80740(12) 0.2163(3) -0.01651(9) 0.0598 1.0000 Uani .
N10 N 0.57858(12) 0.2469(2) 0.03671(9) 0.0395 1.0000 Uani .
O11 O 0.64466(13) -0.1662(3) 0.38524(11) 0.0651 1.0000 Uani .
N12 N 0.70331(14) 0.0937(3) 0.39874(10) 0.0488 1.0000 Uani .
C13 C 0.55456(15) 0.2623(3) 0.14235(11) 0.0388 1.0000 Uani .
C14 C 0.59830(15) 0.1841(3) 0.24430(11) 0.0390 1.0000 Uani .
C15 C 0.67840(14) -0.0204(3) 0.07222(11) 0.0372 1.0000 Uani .
C16 C 0.61900(13) 0.0339(3) 0.10434(10) 0.0336 1.0000 Uani .
C17 C 0.64242(15) 0.3078(3) 0.23075(11) 0.0394 1.0000 Uani .
C18 C 0.61561(15) -0.2119(3) 0.15229(12) 0.0405 1.0000 Uani .
C19 C 0.61729(15) 0.1110(3) 0.29959(11) 0.0417 1.0000 Uani .
C20 C 0.58653(14) -0.0629(3) 0.14397(11) 0.0370 1.0000 Uani .
C21 C 0.51753(15) -0.0077(3) 0.17296(12) 0.0401 1.0000 Uani .
C22 C 0.53083(15) 0.1592(3) 0.19273(11) 0.0390 1.0000 Uani .
C23 C 0.78704(16) -0.1385(3) 0.35995(13) 0.0479 1.0000 Uani .
C24 C 0.70351(15) -0.1708(3) 0.08009(12) 0.0434 1.0000 Uani .
C25 C 0.83303(16) 0.2186(4) 0.10146(13) 0.0505 1.0000 Uani .
C26 C 0.68285(16) 0.1613(3) 0.33989(12) 0.0421 1.0000 Uani .
C27 C 0.72778(16) 0.2834(3) 0.32489(12) 0.0479 1.0000 Uani .
C28 C 0.60651(18) 0.4053(3) 0.03723(13) 0.0517 1.0000 Uani .
C29 C 0.83565(18) 0.3769(4) 0.09982(16) 0.0612 1.0000 Uani .
C30 C 0.67454(15) -0.2645(3) 0.12120(13) 0.0442 1.0000 Uani .
C31 C 0.49647(17) 0.2312(4) 0.00583(14) 0.0536 1.0000 Uani .
C32 C 0.8545(2) 0.1410(4) 0.15561(15) 0.0649 1.0000 Uani .
C33 C 0.7616(2) -0.1885(4) 0.30147(16) 0.0636 1.0000 Uani .
C34 C 0.43838(16) -0.0275(3) 0.12985(14) 0.0517 1.0000 Uani .
C35 C 0.70745(17) 0.3608(3) 0.27020(13) 0.0488 1.0000 Uani .
C36 C 0.86650(19) -0.1138(5) 0.37978(16) 0.0707 1.0000 Uani .
C37 C 0.8956(2) -0.1898(5) 0.28261(18) 0.0763 1.0000 Uani .
C38 C 0.8169(2) -0.2133(5) 0.26309(17) 0.0762 1.0000 Uani .
C39 C 1.0439(3) -0.0427(6) 0.0975(2) 0.0954 1.0000 Uani .
C40 C 0.9207(2) -0.1412(6) 0.3410(2) 0.0877 1.0000 Uani .
C41 C 0.8612(2) 0.4562(5) 0.1530(2) 0.0750 1.0000 Uani .
C42 C 0.8829(2) 0.3791(6) 0.20679(19) 0.0804 1.0000 Uani .
C43 C 0.8794(2) 0.2222(6) 0.20846(17) 0.0812 1.0000 Uani .
O44 O 0.9898(3) -0.2336(5) 0.15195(17) 0.1485 1.0000 Uani .
C45 C 1.0061(3) -0.1916(6) 0.10359(19) 0.0863 1.0000 Uani .
C46 C 0.9872(3) -0.2850(6) 0.0483(2) 0.1011 1.0000 Uani .
O1 O 0.58153(12) -0.3042(2) 0.19128(9) 0.0542 1.0000 Uani .
H131 H 0.5087 0.3218 0.1229 0.0462 1.0000 Uiso R
H191 H 0.5861 0.0309 0.3103 0.0512 1.0000 Uiso R
H211 H 0.5164 -0.0669 0.2107 0.0480 1.0000 Uiso R
H221 H 0.4825 0.1982 0.2051 0.0481 1.0000 Uiso R
H241 H 0.7397 -0.2088 0.0572 0.0512 1.0000 Uiso R
H271 H 0.7724 0.3130 0.3520 0.0572 1.0000 Uiso R
H281 H 0.6048 0.4383 -0.0043 0.0777 1.0000 Uiso R
H282 H 0.6612 0.4123 0.0582 0.0786 1.0000 Uiso R
H283 H 0.5731 0.4713 0.0574 0.0780 1.0000 Uiso R
H291 H 0.8208 0.4288 0.0637 0.0736 1.0000 Uiso R
H301 H 0.6951 -0.3629 0.1282 0.0531 1.0000 Uiso R
H311 H 0.4941 0.2696 -0.0352 0.0774 1.0000 Uiso R
H312 H 0.4808 0.1261 0.0048 0.0778 1.0000 Uiso R
H313 H 0.4606 0.2899 0.0271 0.0772 1.0000 Uiso R
H321 H 0.8523 0.0359 0.1563 0.0781 1.0000 Uiso R
H331 H 0.7072 -0.2064 0.2885 0.0750 1.0000 Uiso R
H341 H 0.3945 0.0047 0.1496 0.0771 1.0000 Uiso R
H342 H 0.4309 -0.1329 0.1182 0.0772 1.0000 Uiso R
H343 H 0.4382 0.0311 0.0932 0.0772 1.0000 Uiso R
H351 H 0.7369 0.4441 0.2598 0.0590 1.0000 Uiso R
H361 H 0.8827 -0.0806 0.4195 0.0841 1.0000 Uiso R
H371 H 0.9325 -0.2048 0.2566 0.0931 1.0000 Uiso R
H381 H 0.7988 -0.2452 0.2234 0.0913 1.0000 Uiso R
H401 H 0.9745 -0.1256 0.3547 0.1057 1.0000 Uiso R
H411 H 0.8653 0.5629 0.1527 0.0910 1.0000 Uiso R
H421 H 0.9017 0.4344 0.2427 0.0959 1.0000 Uiso R
H431 H 0.8941 0.1719 0.2451 0.0960 1.0000 Uiso R
H4 H 0.7153 0.1504 0.4290 0.0604 1.0000 Uiso R
H7 H 0.6766 0.1226 0.0042 0.0519 1.0000 Uiso R
H461 H 0.9642 -0.3799 0.0581 0.1511 1.0000 Uiso R
H462 H 1.0341 -0.3067 0.0310 0.1511 1.0000 Uiso R
H463 H 0.9502 -0.2335 0.0185 0.1514 1.0000 Uiso R
H391 H 1.0475 0.0111 0.1354 0.1441 1.0000 Uiso R
H392 H 1.0963 -0.0559 0.0874 0.1441 1.0000 Uiso R
H393 H 1.0115 0.0155 0.0664 0.1441 1.0000 Uiso R
H1 H 0.5946 -0.3900 0.1826 0.0827 1.0000 Uiso R

loop_
_atom_site_aniso_label
_atom_site_aniso_U_11
_atom_site_aniso_U_22
_atom_site_aniso_U_33
_atom_site_aniso_U_23
_atom_site_aniso_U_13
_atom_site_aniso_U_12
S1 0.0407(3) 0.0519(4) 0.0464(3) 0.0054(3) 0.0135(3) 0.0057(3)
S2 0.0530(4) 0.0490(4) 0.0467(4) 0.0094(3) 0.0109(3) 0.0009(3)
O3 0.0605(11) 0.0311(9) 0.0440(10) 0.0005(7) 0.0081(8) -0.0047(8)
O4 0.0466(11) 0.0569(13) 0.0773(15) -0.0002(11) 0.0154(10) 0.0158(9)
N5 0.0486(11) 0.0325(10) 0.0340(10) 0.0035(8) 0.0110(8) 0.0090(9)
N6 0.0390(10) 0.0465(12) 0.0403(11) 0.0037(9) 0.0071(8) 0.0075(9)
O8 0.0817(15) 0.0712(15) 0.0490(12) 0.0170(11) 0.0137(10) 0.0076(12)
O9 0.0591(12) 0.0723(14) 0.0520(11) 0.0125(10) 0.0217(9) 0.0024(11)
N10 0.0447(11) 0.0375(11) 0.0362(10) 0.0047(9) 0.0064(8) 0.0057(9)
O11 0.0539(12) 0.0606(13) 0.0818(15) 0.0126(12) 0.0136(11) -0.0095(10)
N12 0.0624(14) 0.0460(13) 0.0381(11) -0.0013(10) 0.0078(10) 0.0052(11)
C13 0.0447(13) 0.0335(12) 0.0385(12) -0.0002(10) 0.0078(10) 0.0032(10)
C14 0.0445(13) 0.0320(12) 0.0423(13) -0.0020(10) 0.0125(10) 0.0044(10)
C15 0.0373(12) 0.0379(13) 0.0364(12) -0.0014(10) 0.0052(9) 0.0008(10)
C16 0.0353(11) 0.0297(11) 0.0343(11) -0.0015(9) 0.0009(9) 0.0026(9)
C17 0.0503(14) 0.0315(12) 0.0379(12) 0.0003(10) 0.0115(10) 0.0030(10)
C18 0.0463(13) 0.0308(12) 0.0438(13) 0.0029(10) 0.0052(10) -0.0021(10)
C19 0.0491(14) 0.0361(13) 0.0419(13) 0.0012(11) 0.0137(11) 0.0005(11)
C20 0.0397(12) 0.0322(12) 0.0385(12) -0.0024(10) 0.0042(10) 0.0008(10)
C21 0.0435(13) 0.0344(12) 0.0447(13) 0.0025(11) 0.0142(10) -0.0004(10)
C22 0.0404(12) 0.0349(12) 0.0435(13) -0.0004(10) 0.0123(10) 0.0008(10)
C23 0.0491(15) 0.0422(14) 0.0515(15) 0.0035(12) 0.0053(12) 0.0029(12)
C24 0.0422(13) 0.0377(13) 0.0508(14) -0.0069(12) 0.0087(11) 0.0075(11)
C25 0.0392(13) 0.0579(17) 0.0550(16) 0.0009(13) 0.0096(11) 0.0010(12)
C26 0.0480(14) 0.0390(13) 0.0407(13) 0.0002(11) 0.0108(10) 0.0056(11)
C27 0.0458(14) 0.0503(16) 0.0472(15) -0.0041(12) 0.0064(11) -0.0028(12)
C28 0.0636(17) 0.0411(15) 0.0528(15) 0.0100(12) 0.0164(13) 0.0006(13)
C29 0.0516(16) 0.0604(19) 0.072(2) -0.0019(16) 0.0101(14) 0.0008(15)
C30 0.0454(14) 0.0309(12) 0.0551(15) -0.0016(11) 0.0043(11) 0.0048(10)
C31 0.0520(15) 0.0524(16) 0.0523(16) -0.0016(13) -0.0046(12) 0.0086(13)
C32 0.069(2) 0.070(2) 0.0554(18) 0.0058(16) 0.0071(15) -0.0035(17)
C33 0.0552(17) 0.067(2) 0.0663(19) -0.0165(16) 0.0028(15) 0.0035(15)
C34 0.0423(14) 0.0465(16) 0.0667(18) -0.0031(13) 0.0104(13) -0.0086(12)
C35 0.0546(16) 0.0438(15) 0.0495(15) -0.0009(12) 0.0123(12) -0.0087(12)
C36 0.0540(18) 0.092(3) 0.064(2) -0.0145(19) 0.0014(15) -0.0012(18)
C37 0.074(2) 0.085(3) 0.075(2) -0.002(2) 0.0268(19) 0.014(2)
C38 0.083(3) 0.085(3) 0.060(2) -0.0174(19) 0.0106(18) 0.016(2)
C39 0.084(3) 0.100(3) 0.104(3) -0.002(3) 0.016(2) 0.003(3)
C40 0.0500(18) 0.123(4) 0.092(3) -0.011(3) 0.0158(18) 0.001(2)
C41 0.0597(19) 0.070(2) 0.097(3) -0.024(2) 0.0179(19) -0.0085(18)
C42 0.061(2) 0.110(3) 0.070(2) -0.029(2) 0.0103(17) -0.009(2)
C43 0.075(2) 0.110(3) 0.056(2) -0.001(2) 0.0011(17) -0.001(2)
O44 0.220(5) 0.142(3) 0.085(2) 0.022(2) 0.031(3) -0.028(3)
C45 0.096(3) 0.091(3) 0.072(2) 0.016(2) 0.013(2) 0.019(2)
C46 0.113(4) 0.092(3) 0.099(3) -0.001(3) 0.018(3) 0.026(3)
O1 0.0676(13) 0.0309(9) 0.0677(13) 0.0083(9) 0.0220(10) 0.0019(9)

loop_
_atom_type_symbol
_atom_type_scat_dispersion_real
_atom_type_scat_dispersion_imag
_atom_type_scat_Cromer_Mann_a1
_atom_type_scat_Cromer_Mann_b1
_atom_type_scat_Cromer_Mann_a2
_atom_type_scat_Cromer_Mann_b2
_atom_type_scat_Cromer_Mann_a3
_atom_type_scat_Cromer_Mann_b3
_atom_type_scat_Cromer_Mann_a4
_atom_type_scat_Cromer_Mann_b4
_atom_type_scat_Cromer_Mann_c
_atom_type_scat_source
C 0.0033 0.0016 2.3100 20.8439 1.0200 10.2075 1.5886 0.5687 0.8650 51.6512 0.2156 'International Tables Vol C 4.2.6.8 and 6.1.1.4'
H 0.0000 0.0000 0.4930 10.5109 0.3229 26.1257 0.1402 3.1424 0.0408 57.7998 0.0030 'International Tables Vol C 4.2.6.8 and 6.1.1.4'
N 0.0061 0.0033 12.2126 0.0057 3.1322 9.8933 2.0125 28.9975 1.1663 0.5826 -11.5290 'International Tables Vol C 4.2.6.8 and 6.1.1.4'
O 0.0106 0.0060 3.0485 13.2771 2.2868 5.7011 1.5463 0.3239 0.8670 32.9089 0.2508 'International Tables Vol C 4.2.6.8 and 6.1.1.4'
S 0.1246 0.1234 6.9053 1.4679 5.2034 22.2151 1.4379 0.2536 1.5863 56.1720 0.8669 'International Tables Vol C 4.2.6.8 and 6.1.1.4'

loop_
_geom_angle_atom_site_label_1
_geom_angle_atom_site_label_2
_geom_angle_atom_site_label_3
_geom_angle
_geom_angle_publ_flag
O4 S1 N6 108.97(13) yes
O4 S1 O9 118.90(13) yes
N6 S1 O9 105.16(12) yes
O4 S1 C25 107.02(14) yes
N6 S1 C25 108.51(12) yes
O9 S1 C25 107.94(15) yes
O8 S2 O11 120.36(14) yes
O8 S2 N12 104.80(13) yes
O11 S2 N12 108.00(14) yes
O8 S2 C23 109.40(14) yes
O11 S2 C23 107.89(14) yes
N12 S2 C23 105.41(13) yes
C13 O3 C17 106.65(18) yes
N10 N5 C13 118.81(19) yes
N10 N5 C16 116.85(18) yes
C13 N5 C16 123.2(2) yes
S1 N6 C15 123.27(17) yes
S1 N6 H7 118.2 no
C15 N6 H7 117.8 no
N5 N10 C28 111.3(2) yes
N5 N10 C31 111.5(2) yes
C28 N10 C31 112.2(2) yes
S2 N12 C26 121.97(19) yes
S2 N12 H4 118.3 no
C26 N12 H4 119.0 no
O3 C13 N5 110.1(2) yes
O3 C13 C22 104.88(19) yes
N5 C13 C22 114.8(2) yes
O3 C13 H131 107.1 no
N5 C13 H131 109.1 no
C22 C13 H131 110.6 no
C17 C14 C19 120.1(2) yes
C17 C14 C22 108.9(2) yes
C19 C14 C22 130.9(2) yes
N6 C15 C16 120.5(2) yes
N6 C15 C24 120.2(2) yes
C16 C15 C24 119.2(2) yes
N5 C16 C15 122.3(2) yes
N5 C16 C20 117.7(2) yes
C15 C16 C20 120.0(2) yes
O3 C17 C14 112.9(2) yes
O3 C17 C35 124.7(2) yes
C14 C17 C35 122.4(2) yes
C20 C18 C30 120.9(2) yes
C20 C18 O1 117.1(2) yes
C30 C18 O1 121.9(2) yes
C14 C19 C26 118.7(2) yes
C14 C19 H191 120.9 no
C26 C19 H191 120.4 no
C18 C20 C16 118.9(2) yes
C18 C20 C21 121.8(2) yes
C16 C20 C21 119.1(2) yes
C20 C21 C22 109.8(2) yes
C20 C21 C34 111.3(2) yes
C22 C21 C34 111.2(2) yes
C20 C21 H211 108.3 no
C22 C21 H211 106.2 no
C34 C21 H211 109.8 no
C13 C22 C21 113.2(2) yes
C13 C22 C14 102.3(2) yes
C21 C22 C14 114.7(2) yes
C13 C22 H221 109.3 no
C21 C22 H221 108.9 no
C14 C22 H221 108.2 no
S2 C23 C33 120.4(2) yes
S2 C23 C36 119.3(2) yes
C33 C23 C36 120.2(3) yes
C15 C24 C30 121.0(2) yes
C15 C24 H241 119.5 no
C30 C24 H241 119.5 no
S1 C25 C29 119.7(3) yes
S1 C25 C32 119.7(3) yes
C29 C25 C32 120.7(3) yes
N12 C26 C19 121.0(2) yes
N12 C26 C27 118.4(2) yes
C19 C26 C27 120.5(2) yes
C26 C27 C35 121.1(3) yes
C26 C27 H271 119.0 no
C35 C27 H271 119.9 no
N10 C28 H281 108.4 no
N10 C28 H282 110.3 no
H281 C28 H282 108.8 no
N10 C28 H283 110.8 no
H281 C28 H283 109.4 no
H282 C28 H283 109.1 no
C25 C29 C41 119.2(3) yes
C25 C29 H291 120.6 no
C41 C29 H291 120.2 no
C18 C30 C24 119.8(2) yes
C18 C30 H301 120.4 no
C24 C30 H301 119.8 no
N10 C31 H311 107.7 no
N10 C31 H312 110.1 no
H311 C31 H312 110.0 no
N10 C31 H313 110.3 no
H311 C31 H313 109.7 no
H312 C31 H313 109.0 no
C25 C32 C43 119.4(4) yes
C25 C32 H321 120.1 no
C43 C32 H321 120.5 no
C23 C33 C38 119.2(3) yes
C23 C33 H331 119.6 no
C38 C33 H331 121.2 no
C21 C34 H341 110.4 no
C21 C34 H342 110.1 no
H341 C34 H342 108.9 no
C21 C34 H343 110.7 no
H341 C34 H343 109.2 no
H342 C34 H343 107.5 no
C27 C35 C17 117.2(3) yes
C27 C35 H351 121.9 no
C17 C35 H351 120.9 no
C23 C36 C40 119.6(3) yes
C23 C36 H361 119.0 no
C40 C36 H361 121.3 no
C38 C37 C40 119.8(3) yes
C38 C37 H371 120.7 no
C40 C37 H371 119.6 no
C33 C38 C37 120.8(3) yes
C33 C38 H381 118.3 no
C37 C38 H381 120.9 no
C45 C39 H391 109.0 no
C45 C39 H392 110.5 no
H391 C39 H392 109.3 no
C45 C39 H393 109.1 no
H391 C39 H393 108.7 no
H392 C39 H393 110.3 no
C36 C40 C37 120.4(3) yes
C36 C40 H401 119.5 no
C37 C40 H401 120.1 no
C29 C41 C42 120.2(4) yes
C29 C41 H411 120.6 no
C42 C41 H411 119.1 no
C41 C42 C43 120.5(4) yes
C41 C42 H421 119.5 no
C43 C42 H421 119.9 no
C32 C43 C42 120.0(4) yes
C32 C43 H431 120.5 no
C42 C43 H431 119.5 no
C39 C45 O44 121.1(5) yes
C39 C45 C46 117.3(4) yes
O44 C45 C46 121.6(5) yes
C45 C46 H461 109.6 no
C45 C46 H462 111.1 no
H461 C46 H462 108.4 no
C45 C46 H463 110.6 no
H461 C46 H463 108.7 no
H462 C46 H463 108.4 no
C18 O1 H1 103.6 no

loop_
_geom_bond_atom_site_label_1
_geom_bond_atom_site_label_2
_geom_bond_distance
_geom_bond_publ_flag
S1 O4 1.429(2) yes
S1 N6 1.623(2) yes
S1 O9 1.435(2) yes
S1 C25 1.760(3) yes
S2 O8 1.429(2) yes
S2 O11 1.431(2) yes
S2 N12 1.640(3) yes
S2 C23 1.757(3) yes
O3 C13 1.498(3) yes
O3 C17 1.382(3) yes
N5 N10 1.431(3) yes
N5 C13 1.415(3) yes
N5 C16 1.419(3) yes
N6 C15 1.428(3) yes
N6 H7 0.834 no
N10 C28 1.467(4) yes
N10 C31 1.464(3) yes
N12 C26 1.429(3) yes
N12 H4 0.836 no
C13 C22 1.542(3) yes
C13 H131 0.982 no
C14 C17 1.379(4) yes
C14 C19 1.379(4) yes
C14 C22 1.507(4) yes
C15 C16 1.409(3) yes
C15 C24 1.389(4) yes
C16 C20 1.398(3) yes
C17 C35 1.381(4) yes
C18 C20 1.400(3) yes
C18 C30 1.384(4) yes
C18 O1 1.378(3) yes
C19 C26 1.389(4) yes
C19 H191 0.933 no
C20 C21 1.506(3) yes
C21 C22 1.534(4) yes
C21 C34 1.536(4) yes
C21 H211 0.990 no
C22 H221 0.970 no
C23 C33 1.376(4) yes
C23 C36 1.373(4) yes
C24 C30 1.376(4) yes
C24 H241 0.922 no
C25 C29 1.389(5) yes
C25 C32 1.381(4) yes
C26 C27 1.387(4) yes
C27 C35 1.388(4) yes
C27 H271 0.930 no
C28 H281 0.964 no
C28 H282 0.976 no
C28 H283 0.969 no
C29 C41 1.381(5) yes
C29 H291 0.924 no
C30 H301 0.935 no
C31 H311 0.967 no
C31 H312 0.959 no
C31 H313 0.975 no
C32 C43 1.383(5) yes
C32 H321 0.922 no
C33 C38 1.384(5) yes
C33 H331 0.939 no
C34 H341 0.966 no
C34 H342 0.963 no
C34 H343 0.963 no
C35 H351 0.936 no
C36 C40 1.379(5) yes
C36 H361 0.929 no
C37 C38 1.357(5) yes
C37 C40 1.370(6) yes
C37 H371 0.927 no
C38 H381 0.931 no
C39 C45 1.471(6) yes
C39 H391 0.958 no
C39 H392 0.961 no
C39 H393 0.961 no
C40 H401 0.929 no
C41 C42 1.374(6) yes
C41 H411 0.938 no
C42 C43 1.377(6) yes
C42 H421 0.946 no
C43 H431 0.926 no
O44 C45 1.209(5) yes
C45 C46 1.470(6) yes
C46 H461 0.959 no
C46 H462 0.958 no
C46 H463 0.953 no
O1 H1 0.817 no

loop_
_geom_hbond_atom_site_label_D
_geom_hbond_atom_site_label_H
_geom_hbond_atom_site_label_A
_geom_hbond_site_symmetry_A
_geom_hbond_angle_DHA
_geom_hbond_distance_DH
_geom_hbond_distance_HA
_geom_hbond_distance_DA
_geom_hbond_publ_flag
N12 H4 O9 4_555 147 0.84 2.17 2.902(2) yes
O1 H1 O3 1_545 167 0.82 2.11 2.914(2) yes
